data_1560133
loop_
_publ_author_name
'Jiang, Feng'
'Fu, Chunling'
'Ma, Shengming'

_publ_section_title
;
 Asymmetric construction of pyrido[1,2-<i>a</i>]-1<i>H</i>-indole
 derivatives <i>via</i> a gold-catalyzed cycloisomerization.
;
_journal_issue 2
_journal_name_full 'Chemical science'
_journal_page_first 696
_journal_page_last 701
_journal_paper_doi 10.1039/d0sc05619g
_journal_volume 12
_journal_year 2020
_chemical_absolute_configuration ad
_chemical_formula_moiety 'C19 H16 Br N'
_chemical_formula_sum 'C19 H16 Br N'
_chemical_formula_weight 338.24
_space_group_crystal_system monoclinic
_space_group_IT_number 4
_space_group_name_Hall 'P 2yb'
_space_group_name_H-M_alt 'P 1 21 1'
_atom_sites_solution_hydrogens geom
_atom_sites_solution_primary direct
_audit_creation_date 2019-03-29
_audit_creation_method
;
Olex2 1.2
(compiled 2018.05.29 svn.r3508 for OlexSys, GUI svn.r5506)
;
_audit_update_record
;
2019-09-26 deposited with the CCDC.	2020-10-22 downloaded from the CCDC.
;
_cell_angle_alpha 90
_cell_angle_beta 96.922(17)
_cell_angle_gamma 90
_cell_formula_units_Z 2
_cell_length_a 10.077(4)
_cell_length_b 5.678(3)
_cell_length_c 13.478(6)
_cell_measurement_reflns_used 9836
_cell_measurement_temperature 170(2)
_cell_measurement_theta_max 30.91
_cell_measurement_theta_min 2.39
_cell_volume 765.6(6)
_computing_cell_refinement 'SAINT V8.38A (?, 2016)'
_computing_data_reduction 'SAINT V8.38A (?, 2016)'
_computing_molecular_graphics 'Olex2 (Dolomanov et al., 2009)'
_computing_publication_material 'Olex2 (Dolomanov et al., 2009)'
_computing_structure_refinement 'ShelXL (Sheldrick, 2015)'
_computing_structure_solution 'ShelXS (Sheldrick, 2008)'
_diffrn_ambient_temperature 170.0
_diffrn_measured_fraction_theta_full 0.997
_diffrn_measured_fraction_theta_max 0.997
_diffrn_measurement_device_type 'Bruker APEX-II CCD'
_diffrn_measurement_method '\f and \w scans'
_diffrn_radiation_type MoK\a
_diffrn_radiation_wavelength 0.71073
_diffrn_reflns_av_R_equivalents 0.0311
_diffrn_reflns_av_unetI/netI 0.0499
_diffrn_reflns_Laue_measured_fraction_full 0.997
_diffrn_reflns_Laue_measured_fraction_max 0.997
_diffrn_reflns_limit_h_max 14
_diffrn_reflns_limit_h_min -14
_diffrn_reflns_limit_k_max 8
_diffrn_reflns_limit_k_min -8
_diffrn_reflns_limit_l_max 19
_diffrn_reflns_limit_l_min -19
_diffrn_reflns_number 17069
_diffrn_reflns_point_group_measured_fraction_full 0.984
_diffrn_reflns_point_group_measured_fraction_max 0.987
_diffrn_reflns_theta_full 25.242
_diffrn_reflns_theta_max 31.014
_diffrn_reflns_theta_min 2.391
_diffrn_standards_number 0
_exptl_absorpt_coefficient_mu 2.677
_exptl_absorpt_correction_T_max 0.7462
_exptl_absorpt_correction_T_min 0.4977
_exptl_absorpt_correction_type multi-scan
_exptl_absorpt_process_details
;
SADABS-2016/2 (Bruker,2016/2) was used for absorption correction.
wR2(int) was 0.1466 before and 0.0787 after correction.
The Ratio of minimum to maximum transmission is 0.6670.
The \l/2 correction factor is Not present.
;
_exptl_crystal_colour yellow
_exptl_crystal_colour_primary yellow
_exptl_crystal_density_diffrn 1.467
_exptl_crystal_description plate
_exptl_crystal_F_000 344
_exptl_crystal_size_max 0.466
_exptl_crystal_size_mid 0.287
_exptl_crystal_size_min 0.064
_refine_diff_density_max 0.378
_refine_diff_density_min -0.368
_refine_diff_density_rms 0.059
_refine_ls_abs_structure_details
;
 Flack x determined using 1660 quotients [(I+)-(I-)]/[(I+)+(I-)]
 (Parsons, Flack and Wagner, Acta Cryst. B69 (2013) 249-259).
;
_refine_ls_abs_structure_Flack 0.025(4)
_refine_ls_extinction_method none
_refine_ls_goodness_of_fit_ref 1.042
_refine_ls_hydrogen_treatment constr
_refine_ls_matrix_type full
_refine_ls_number_parameters 191
_refine_ls_number_reflns 4827
_refine_ls_number_restraints 1
_refine_ls_restrained_S_all 1.042
_refine_ls_R_factor_all 0.0358
_refine_ls_R_factor_gt 0.0299
_refine_ls_shift/su_max 0.001
_refine_ls_shift/su_mean 0.000
_refine_ls_structure_factor_coef Fsqd
_refine_ls_weighting_details 'w=1/[\s^2^(Fo^2^)+(0.0251P)^2^+0.0365P] where P=(Fo^2^+2Fc^2^)/3'
_refine_ls_weighting_scheme calc
_refine_ls_wR_factor_gt 0.0724
_refine_ls_wR_factor_ref 0.0749
_reflns_Friedel_coverage 0.815
_reflns_Friedel_fraction_full 0.968
_reflns_Friedel_fraction_max 0.975
_reflns_number_gt 4253
_reflns_number_total 4827
_reflns_threshold_expression 'I > 2\s(I)'
_cod_data_source_file d0sc05619g2.cif
_cod_data_source_block 190329_jf_3_020_0m
_cod_depositor_comments 'Adding full bibliography for 1560133--1560134.cif.'
_cod_database_code 1560133
_shelx_shelxl_version_number 2016/6
_shelx_space_group_comment
;
The symmetry employed for this shelxl refinement is uniquely defined
by the following loop, which should always be used as a source of
symmetry information in preference to the above space-group names.
They are only intended as comments.
;
_shelx_estimated_absorpt_t_max 0.847
_shelx_estimated_absorpt_t_min 0.368
_olex2_refinement_description
;
1. Fixed Uiso
 At 1.2 times of:
  All C(H) groups, All C(H,H) groups
 At 1.5 times of:
  All C(H,H,H) groups
2.a Ternary CH refined with riding coordinates:
 C9(H9)
2.b Secondary CH2 refined with riding coordinates:
 C12(H12A,H12B)
2.c Aromatic/amide H refined with riding coordinates:
 C1(H1), C2(H2), C3(H3), C4(H4), C10(H10), C11(H11), C15(H15), C16(H16),
 C18(H18), C19(H19)
2.d Idealised Me refined as rotating group:
 C13(H13A,H13B,H13C)
;
_olex2_submission_special_instructions 'No special instructions were received'

loop_
_space_group_symop_operation_xyz
'x, y, z'
'-x, y+1/2, -z'

loop_
_atom_site_label
_atom_site_type_symbol
_atom_site_fract_x
_atom_site_fract_y
_atom_site_fract_z
_atom_site_U_iso_or_equiv
_atom_site_adp_type
_atom_site_occupancy
_atom_site_site_symmetry_order
_atom_site_calc_flag
_atom_site_refinement_flags_posn
_atom_site_refinement_flags_adp
_atom_site_refinement_flags_occupancy
_atom_site_disorder_assembly
_atom_site_disorder_group
Br1 Br 0.84588(2) 0.54743(9) 0.45905(2) 0.06726(13) Uani 1 1 d . . . . .
N1 N 0.17033(18) 0.3605(3) 0.10930(12) 0.0263(3) Uani 1 1 d . . . . .
C1 C 0.27620(19) 0.5756(4) -0.11714(14) 0.0285(4) Uani 1 1 d . . . . .
H1 H 0.328896 0.702823 -0.136171 0.034 Uiso 1 1 calc R . . . .
C2 C 0.2185(2) 0.4181(4) -0.18794(17) 0.0335(4) Uani 1 1 d . . . . .
H2 H 0.232959 0.437491 -0.255830 0.040 Uiso 1 1 calc R . . . .
C3 C 0.1390(3) 0.2297(4) -0.16159(17) 0.0355(5) Uani 1 1 d . . . . .
H3 H 0.100688 0.124494 -0.211913 0.043 Uiso 1 1 calc R . . . .
C4 C 0.1157(2) 0.1953(4) -0.06355(16) 0.0320(4) Uani 1 1 d . . . . .
H4 H 0.061475 0.069310 -0.045426 0.038 Uiso 1 1 calc R . . . .
C5 C 0.1753(2) 0.3540(3) 0.00778(15) 0.0254(4) Uani 1 1 d . . . . .
C6 C 0.25573(17) 0.5448(4) -0.01691(13) 0.0243(3) Uani 1 1 d . . . . .
C7 C 0.3010(2) 0.6648(3) 0.07453(15) 0.0267(4) Uani 1 1 d . . . . .
C8 C 0.24626(18) 0.5490(4) 0.14948(13) 0.0262(3) Uani 1 1 d . . . . .
C9 C 0.2597(2) 0.5979(3) 0.25986(15) 0.0298(4) Uani 1 1 d . . . . .
H9 H 0.225473 0.760861 0.268978 0.036 Uiso 1 1 calc R . . . .
C10 C 0.1760(3) 0.4308(5) 0.31364(18) 0.0389(5) Uani 1 1 d . . . . .
H10 H 0.174356 0.454333 0.383268 0.047 Uiso 1 1 calc R . . . .
C11 C 0.1051(3) 0.2552(4) 0.27121(18) 0.0389(5) Uani 1 1 d . . . . .
H11 H 0.058669 0.157807 0.312781 0.047 Uiso 1 1 calc R . . . .
C12 C 0.0927(2) 0.1985(4) 0.16248(16) 0.0316(4) Uani 1 1 d . . . . .
H12A H 0.124199 0.035609 0.153493 0.038 Uiso 1 1 calc R . . . .
H12B H -0.002450 0.207201 0.134080 0.038 Uiso 1 1 calc R . . . .
C13 C 0.3956(2) 0.8683(4) 0.08502(18) 0.0352(5) Uani 1 1 d . . . . .
H13A H 0.487163 0.810981 0.083955 0.053 Uiso 1 1 calc GR . . . .
H13B H 0.388785 0.949062 0.148456 0.053 Uiso 1 1 calc GR . . . .
H13C H 0.372978 0.978266 0.029521 0.053 Uiso 1 1 calc GR . . . .
C14 C 0.4037(2) 0.5893(3) 0.30888(14) 0.0274(4) Uani 1 1 d . . . . .
C15 C 0.4869(3) 0.4048(4) 0.2888(2) 0.0429(6) Uani 1 1 d . . . . .
H15 H 0.453645 0.285202 0.243101 0.052 Uiso 1 1 calc R . . . .
C16 C 0.6172(3) 0.3921(5) 0.3341(2) 0.0462(6) Uani 1 1 d . . . . .
H16 H 0.673138 0.265070 0.319726 0.055 Uiso 1 1 calc R . . . .
C17 C 0.6652(2) 0.5657(5) 0.40058(14) 0.0370(4) Uani 1 1 d . . . . .
C18 C 0.5854(3) 0.7500(4) 0.42315(18) 0.0412(5) Uani 1 1 d . . . . .
H18 H 0.618960 0.867993 0.469524 0.049 Uiso 1 1 calc R . . . .
C19 C 0.4545(3) 0.7600(4) 0.37658(17) 0.0359(5) Uani 1 1 d . . . . .
H19 H 0.398661 0.886715 0.391559 0.043 Uiso 1 1 calc R . . . .

loop_
_atom_site_aniso_label
_atom_site_aniso_U_11
_atom_site_aniso_U_22
_atom_site_aniso_U_33
_atom_site_aniso_U_23
_atom_site_aniso_U_13
_atom_site_aniso_U_12
Br1 0.03273(13) 0.1262(3) 0.04004(14) -0.02511(18) -0.00720(9) 0.01035(17)
N1 0.0266(8) 0.0279(7) 0.0239(8) 0.0020(6) 0.0018(6) -0.0018(6)
C1 0.0255(8) 0.0308(9) 0.0299(8) 0.0021(8) 0.0066(6) 0.0007(8)
C2 0.0358(12) 0.0396(10) 0.0259(9) -0.0009(8) 0.0074(8) 0.0006(9)
C3 0.0404(13) 0.0339(10) 0.0312(10) -0.0064(8) 0.0009(9) -0.0031(9)
C4 0.0348(11) 0.0287(9) 0.0321(10) -0.0021(8) 0.0027(8) -0.0068(8)
C5 0.0244(9) 0.0260(8) 0.0256(9) 0.0015(7) 0.0019(7) 0.0002(7)
C6 0.0205(7) 0.0256(7) 0.0268(8) 0.0009(8) 0.0024(6) 0.0018(8)
C7 0.0245(9) 0.0269(8) 0.0279(9) -0.0007(7) 0.0002(7) -0.0004(7)
C8 0.0241(8) 0.0281(8) 0.0255(7) 0.0001(8) -0.0010(6) 0.0038(8)
C9 0.0301(9) 0.0330(10) 0.0257(8) -0.0003(7) 0.0000(7) 0.0058(8)
C10 0.0329(12) 0.0578(13) 0.0260(10) 0.0061(9) 0.0037(9) 0.0029(10)
C11 0.0334(12) 0.0540(13) 0.0290(10) 0.0122(10) 0.0024(9) -0.0019(10)
C12 0.0304(10) 0.0328(9) 0.0315(10) 0.0093(8) 0.0028(8) -0.0020(8)
C13 0.0317(11) 0.0328(10) 0.0402(12) -0.0018(9) 0.0003(9) -0.0074(9)
C14 0.0308(9) 0.0284(9) 0.0220(8) -0.0015(7) -0.0002(7) 0.0029(8)
C15 0.0414(14) 0.0405(12) 0.0427(13) -0.0171(10) -0.0122(11) 0.0123(10)
C16 0.0420(14) 0.0551(14) 0.0387(12) -0.0168(11) -0.0064(10) 0.0192(12)
C17 0.0289(9) 0.0592(13) 0.0220(8) -0.0053(10) -0.0008(6) 0.0007(12)
C18 0.0410(13) 0.0470(12) 0.0336(11) -0.0161(10) -0.0030(10) -0.0034(10)
C19 0.0382(12) 0.0353(10) 0.0334(11) -0.0108(8) 0.0010(9) 0.0039(9)

loop_
_atom_type_symbol
_atom_type_description
_atom_type_scat_dispersion_real
_atom_type_scat_dispersion_imag
_atom_type_scat_source
C C 0.0033 0.0016 'International Tables Vol C Tables 4.2.6.8 and 6.1.1.4'
H H 0.0000 0.0000 'International Tables Vol C Tables 4.2.6.8 and 6.1.1.4'
Br Br -0.2901 2.4595 'International Tables Vol C Tables 4.2.6.8 and 6.1.1.4'
N N 0.0061 0.0033 'International Tables Vol C Tables 4.2.6.8 and 6.1.1.4'

loop_
_geom_angle_atom_site_label_1
_geom_angle_atom_site_label_2
_geom_angle_atom_site_label_3
_geom_angle
_geom_angle_site_symmetry_1
_geom_angle_site_symmetry_3
_geom_angle_publ_flag
C5 N1 C8 108.94(16) . . ?
C5 N1 C12 124.09(17) . . ?
C8 N1 C12 126.93(17) . . ?
C2 C1 H1 120.5 . . ?
C2 C1 C6 119.05(19) . . ?
C6 C1 H1 120.5 . . ?
C1 C2 H2 119.3 . . ?
C1 C2 C3 121.4(2) . . ?
C3 C2 H2 119.3 . . ?
C2 C3 H3 119.5 . . ?
C4 C3 C2 121.0(2) . . ?
C4 C3 H3 119.5 . . ?
C3 C4 H4 121.4 . . ?
C3 C4 C5 117.2(2) . . ?
C5 C4 H4 121.4 . . ?
N1 C5 C4 129.55(19) . . ?
N1 C5 C6 107.67(16) . . ?
C4 C5 C6 122.78(19) . . ?
C1 C6 C5 118.47(17) . . ?
C1 C6 C7 134.47(18) . . ?
C5 C6 C7 107.05(16) . . ?
C6 C7 C13 125.60(19) . . ?
C8 C7 C6 106.87(17) . . ?
C8 C7 C13 127.45(19) . . ?
N1 C8 C9 120.56(17) . . ?
C7 C8 N1 109.46(16) . . ?
C7 C8 C9 129.98(18) . . ?
C8 C9 H9 107.5 . . ?
C8 C9 C10 111.70(18) . . ?
C8 C9 C14 113.02(16) . . ?
C10 C9 H9 107.5 . . ?
C10 C9 C14 109.27(17) . . ?
C14 C9 H9 107.5 . . ?
C9 C10 H10 117.6 . . ?
C11 C10 C9 124.9(2) . . ?
C11 C10 H10 117.6 . . ?
C10 C11 H11 117.7 . . ?
C10 C11 C12 124.6(2) . . ?
C12 C11 H11 117.7 . . ?
N1 C12 C11 111.23(18) . . ?
N1 C12 H12A 109.4 . . ?
N1 C12 H12B 109.4 . . ?
C11 C12 H12A 109.4 . . ?
C11 C12 H12B 109.4 . . ?
H12A C12 H12B 108.0 . . ?
C7 C13 H13A 109.5 . . ?
C7 C13 H13B 109.5 . . ?
C7 C13 H13C 109.5 . . ?
H13A C13 H13B 109.5 . . ?
H13A C13 H13C 109.5 . . ?
H13B C13 H13C 109.5 . . ?
C15 C14 C9 120.41(18) . . ?
C19 C14 C9 121.38(18) . . ?
C19 C14 C15 118.2(2) . . ?
C14 C15 H15 119.5 . . ?
C16 C15 C14 121.1(2) . . ?
C16 C15 H15 119.5 . . ?
C15 C16 H16 120.3 . . ?
C17 C16 C15 119.4(2) . . ?
C17 C16 H16 120.3 . . ?
C16 C17 Br1 118.34(19) . . ?
C18 C17 Br1 120.44(18) . . ?
C18 C17 C16 121.2(2) . . ?
C17 C18 H18 120.7 . . ?
C17 C18 C19 118.6(2) . . ?
C19 C18 H18 120.7 . . ?
C14 C19 C18 121.5(2) . . ?
C14 C19 H19 119.2 . . ?
C18 C19 H19 119.2 . . ?

loop_
_geom_bond_atom_site_label_1
_geom_bond_atom_site_label_2
_geom_bond_distance
_geom_bond_site_symmetry_2
_geom_bond_publ_flag
Br1 C17 1.898(2) . ?
N1 C5 1.376(3) . ?
N1 C8 1.387(3) . ?
N1 C12 1.452(3) . ?
C1 H1 0.9500 . ?
C1 C2 1.384(3) . ?
C1 C6 1.402(3) . ?
C2 H2 0.9500 . ?
C2 C3 1.408(3) . ?
C3 H3 0.9500 . ?
C3 C4 1.383(3) . ?
C4 H4 0.9500 . ?
C4 C5 1.399(3) . ?
C5 C6 1.416(3) . ?
C6 C7 1.434(3) . ?
C7 C8 1.375(3) . ?
C7 C13 1.494(3) . ?
C8 C9 1.503(3) . ?
C9 H9 1.0000 . ?
C9 C10 1.511(3) . ?
C9 C14 1.521(3) . ?
C10 H10 0.9500 . ?
C10 C11 1.316(4) . ?
C11 H11 0.9500 . ?
C11 C12 1.491(3) . ?
C12 H12A 0.9900 . ?
C12 H12B 0.9900 . ?
C13 H13A 0.9800 . ?
C13 H13B 0.9800 . ?
C13 H13C 0.9800 . ?
C14 C15 1.389(3) . ?
C14 C19 1.386(3) . ?
C15 H15 0.9500 . ?
C15 C16 1.382(4) . ?
C16 H16 0.9500 . ?
C16 C17 1.380(3) . ?
C17 C18 1.376(4) . ?
C18 H18 0.9500 . ?
C18 C19 1.392(4) . ?
C19 H19 0.9500 . ?
